data_1532891
loop_
_publ_author_name
'Minets, Yu.V.'
'Khudolii, V.A.'
'Voroshilov, Yu.V.'
'Pan'ko, V.V.'

_publ_section_title
;
 Phase equilibria in the (Hg Se) - (Hg Br2) -(Hg I2) system and crystal
 structure of Hg3 Se2 Br2 and Hg3 Se2 I2
;
_journal_name_full 'Journal of Alloys Compd.'
_journal_page_first 121
_journal_page_last 125
_journal_volume 365
_journal_year 2004
_chemical_formula_sum 'Br2 Hg3 Se2'
_chemical_name_systematic 'Hg3 Se2 Br2'
_space_group_IT_number 12
_symmetry_space_group_name_Hall '-C 2y'
_symmetry_space_group_name_H-M 'C 1 2/m 1'
_cell_angle_alpha 90
_cell_angle_beta 89.51
_cell_angle_gamma 90
_cell_formula_units_Z 8
_cell_length_a 17.529
_cell_length_b 9.408
_cell_length_c 9.775
_cell_volume 1611.964
_citation_journal_id_ASTM JALCEU
_cod_data_source_file Minets_JALCEU_2004_1359.cif
_cod_data_source_block Br2Hg3Se2
_cod_database_code 1532891

loop_
_symmetry_equiv_pos_as_xyz
x,y,z
-x,y,-z
-x,-y,-z
x,-y,z
x+1/2,y+1/2,z
-x+1/2,y+1/2,-z
-x+1/2,-y+1/2,-z
x+1/2,-y+1/2,z

loop_
_atom_site_label
_atom_site_type_symbol
_atom_site_fract_x
_atom_site_fract_y
_atom_site_fract_z
_atom_site_occupancy
_atom_site_U_iso_or_equiv
Br3 Br-1 0.1176 0 0.99 1 0.0
Hg5 Hg+2 0.876 0.2236 0.2012 1 0.0
Hg1 Hg+2 0.227 0 0.2145 1 0.0
Se1 Se-2 0.0182 0.2355 0.2451 1 0.0
Br2 Br-1 0.1259 0 0.5224 1 0.0
Hg4 Hg+2 0.75 0.25 0.5 1 0.0
Br4 Br-1 0.3757 0 0.0217 1 0.0
Se2 Se-2 0.7347 0.236 0.246 1 0.0
Br1 Br-1 0.3769 0 0.475 1 0.0
Hg3 Hg+2 0 0.2354 0.5 1 0.0
Hg2 Hg+2 0.5249 0 0.2295 1 0.0
